data_2204523
loop_
_publ_author_name
'Jin, Zhong '
'Song, Hai-bing'
'Liu, Wei'
'Hu, Yan'
'Liu, Jian-bin'
'Shao, Ling'
'Fang, Jian-xin'

_publ_section_title
;
 1-(1-Ferrocenyl-1-methoxy-3-phenyl-2-propyl)-1<i>H</i>-1,2,4-triazole
;
_journal_issue 11
_journal_name_full 'Acta Crystallographica Section E'
_journal_page_first m1692
_journal_page_last m1694
_journal_paper_doi 10.1107/S1600536804025620
_journal_volume 60
_journal_year 2004
_chemical_formula_iupac '[Fe (C5 H5) (C17 H18 N3 O)]'
_chemical_formula_moiety 'C22 H23 Fe N3 O'
_chemical_formula_sum 'C22 H23 Fe N3 O'
_chemical_formula_weight 401.28
_chemical_name_systematic
;
1-(1-Ferrocenyl-1-methoxy-3-phenylpropan-2-yl)-1H-1,2,4-triazole
;
_space_group_IT_number 29
_symmetry_cell_setting orthorhombic
_symmetry_space_group_name_Hall 'P 2c -2ac'
_symmetry_space_group_name_H-M 'P c a 21'
_atom_sites_solution_hydrogens geom
_atom_sites_solution_primary direct
_atom_sites_solution_secondary difmap
_cell_angle_alpha 90.00
_cell_angle_beta 90.00
_cell_angle_gamma 90.00
_cell_formula_units_Z 4
_cell_length_a 10.165(5)
_cell_length_b 14.205(7)
_cell_length_c 13.262(6)
_cell_measurement_reflns_used 840
_cell_measurement_temperature 293(2)
_cell_measurement_theta_max 22.43
_cell_measurement_theta_min 2.46
_cell_volume 1915.0(16)
_computing_cell_refinement SMART
_computing_data_collection 'SMART (Bruker, 1998)'
_computing_data_reduction 'SAINT (Bruker, 1999)'
_computing_molecular_graphics 'SHELXTL (Bruker, 1999)'
_computing_publication_material SHELXTL
_computing_structure_refinement 'SHELXL97 (Sheldrick, 1997)'
_computing_structure_solution 'SHELXS97 (Sheldrick, 1997)'
_diffrn_ambient_temperature 293(2)
_diffrn_measured_fraction_theta_full 0.998
_diffrn_measured_fraction_theta_max 0.998
_diffrn_measurement_device_type 'Bruker SMART CCD area-detector'
_diffrn_measurement_method '\f and \w'
_diffrn_radiation_monochromator graphite
_diffrn_radiation_source 'fine-focus sealed tube'
_diffrn_radiation_type MoK\a
_diffrn_radiation_wavelength 0.71073
_diffrn_reflns_av_R_equivalents 0.0492
_diffrn_reflns_av_sigmaI/netI 0.0623
_diffrn_reflns_limit_h_max 12
_diffrn_reflns_limit_h_min -12
_diffrn_reflns_limit_k_max 17
_diffrn_reflns_limit_k_min -12
_diffrn_reflns_limit_l_max 13
_diffrn_reflns_limit_l_min -16
_diffrn_reflns_number 10319
_diffrn_reflns_theta_full 26.46
_diffrn_reflns_theta_max 26.46
_diffrn_reflns_theta_min 1.43
_diffrn_standards_decay_% 0
_diffrn_standards_interval_count 0
_diffrn_standards_interval_time 0
_diffrn_standards_number 0
_exptl_absorpt_coefficient_mu 0.804
_exptl_absorpt_correction_T_max 0.851
_exptl_absorpt_correction_T_min 0.715
_exptl_absorpt_correction_type multi-scan
_exptl_absorpt_process_details '(SADABS; Sheldrick, 1996)'
_exptl_crystal_colour yellow
_exptl_crystal_density_diffrn 1.392
_exptl_crystal_density_meas ?
_exptl_crystal_density_method 'not measured'
_exptl_crystal_description prism
_exptl_crystal_F_000 840
_exptl_crystal_size_max 0.32
_exptl_crystal_size_mid 0.25
_exptl_crystal_size_min 0.20
_refine_diff_density_max 0.239
_refine_diff_density_min -0.197
_refine_ls_abs_structure_details 'Flack (1983)'
_refine_ls_abs_structure_Flack 0.02(3)
_refine_ls_extinction_coef 0.0036(6)
_refine_ls_extinction_expression Fc^*^=kFc[1+0.001xFc^2^\l^3^/sin(2\q)]^-1/4^
_refine_ls_extinction_method SHELXL97
_refine_ls_goodness_of_fit_ref 1.058
_refine_ls_hydrogen_treatment constr
_refine_ls_matrix_type full
_refine_ls_number_parameters 247
_refine_ls_number_reflns 3690
_refine_ls_number_restraints 1
_refine_ls_restrained_S_all 1.058
_refine_ls_R_factor_all 0.0752
_refine_ls_R_factor_gt 0.0416
_refine_ls_shift/su_max 0.000
_refine_ls_shift/su_mean 0.000
_refine_ls_structure_factor_coef Fsqd
_refine_ls_weighting_details 'calc w = 1/[\s^2^(Fo^2^)+(0.0506P)^2^] where P = (Fo^2^+2Fc^2^)/3'
_refine_ls_weighting_scheme calc
_refine_ls_wR_factor_gt 0.0830
_refine_ls_wR_factor_ref 0.1081
_reflns_number_gt 2665
_reflns_number_total 3690
_reflns_threshold_expression I>2\s(I)
_cod_data_source_file kp6004.cif
_cod_data_source_block I
_cod_depositor_comments
;
The following automatic conversions were performed:

'_exptl_crystal_density_meas' value 'NONE' was changed to '?' - the
value is perceived as not measured.

Automatic conversion script
Id: cif_fix_values 3008 2015-01-20 13:52:24Z robertas 
;
_cod_original_sg_symbol_Hall P2c-2ac
_cod_database_code 2204523
_cod_database_fobs_code 2204523

loop_
_symmetry_equiv_pos_as_xyz
'x, y, z'
'-x, -y, z+1/2'
'x+1/2, -y, z'
'-x+1/2, y, z+1/2'

loop_
_atom_site_label
_atom_site_fract_x
_atom_site_fract_y
_atom_site_fract_z
_atom_site_U_iso_or_equiv
_atom_site_adp_type
_atom_site_calc_flag
_atom_site_refinement_flags
_atom_site_occupancy
_atom_site_disorder_assembly
_atom_site_disorder_group
_atom_site_type_symbol
Fe1 0.05309(5) 0.61332(4) 0.80591(6) 0.03933(17) Uani d . 1 . . Fe
N1 0.0026(3) 0.8984(2) 1.0992(2) 0.0368(7) Uani d . 1 . . N
N2 -0.0936(4) 0.9498(3) 1.0553(3) 0.0506(10) Uani d . 1 . . N
N3 0.0272(5) 1.0409(3) 1.1561(3) 0.0656(12) Uani d . 1 . . N
O1 0.1646(3) 0.8160(2) 0.9464(2) 0.0565(8) Uani d . 1 A . O
C1 0.0281(4) 0.6793(3) 0.9414(3) 0.0375(11) Uani d . 1 A . C
C2 0.1308(5) 0.6119(3) 0.9485(3) 0.0437(11) Uani d . 1 A . C
H2 0.2175 0.6245 0.9666 0.052 Uiso calc R 1 . . H
C3 0.0793(5) 0.5228(4) 0.9236(4) 0.0521(13) Uani d . 1 A . C
H3 0.1263 0.4666 0.9218 0.062 Uiso calc R 1 . . H
C4 -0.0546(5) 0.5333(3) 0.9021(4) 0.0495(12) Uani d . 1 A . C
H4 -0.1122 0.4853 0.8838 0.059 Uiso calc R 1 . . H
C5 -0.0874(5) 0.6297(3) 0.9130(4) 0.0426(11) Uani d . 1 A . C
H5 -0.1703 0.6560 0.9032 0.051 Uiso calc R 1 . . H
C6 0.0323(11) 0.7121(4) 0.6937(4) 0.064(4) Uani d PGU 0.64(2) A 1 C
H6 -0.0100 0.7699 0.6990 0.077 Uiso calc PR 0.64(2) A 1 H
C7 0.1658(9) 0.6951(9) 0.7120(4) 0.063(3) Uani d PGU 0.64(2) A 1 C
H7 0.2277 0.7397 0.7316 0.075 Uiso calc PR 0.64(2) A 1 H
C8 0.1897(8) 0.5994(10) 0.6956(4) 0.060(3) Uani d PGU 0.64(2) A 1 C
H8 0.2703 0.5691 0.7024 0.072 Uiso calc PR 0.64(2) A 1 H
C9 0.0710(14) 0.5572(4) 0.6672(4) 0.066(3) Uani d PGU 0.64(2) A 1 C
H9 0.0589 0.4939 0.6518 0.080 Uiso calc PR 0.64(2) A 1 H
C10 -0.0262(6) 0.6268(7) 0.6660(4) 0.062(4) Uani d PGU 0.64(2) A 1 C
H10 -0.1143 0.6180 0.6496 0.074 Uiso calc PR 0.64(2) A 1 H
C6' 0.0693(10) 0.7106(4) 0.6956(4) 0.051(6) Uani d PGU 0.36(2) A 2 C
H6' 0.0626 0.7754 0.7045 0.062 Uiso calc PR 0.36(2) A 2 H
C7' 0.1863(5) 0.6562(10) 0.7047(4) 0.065(6) Uani d PGU 0.36(2) A 2 C
H7' 0.2695 0.6791 0.7205 0.078 Uiso calc PR 0.36(2) A 2 H
C8' 0.1536(13) 0.5603(8) 0.6854(4) 0.043(4) Uani d PGU 0.36(2) A 2 C
H8' 0.2117 0.5098 0.6863 0.052 Uiso calc PR 0.36(2) A 2 H
C9' 0.0164(14) 0.5556(5) 0.6644(4) 0.047(5) Uani d PGU 0.36(2) A 2 C
H9' -0.0309 0.5014 0.6492 0.056 Uiso calc PR 0.36(2) A 2 H
C10' -0.0357(6) 0.6485(8) 0.6707(4) 0.062(7) Uani d PGU 0.36(2) A 2 C
H10' -0.1230 0.6656 0.6604 0.074 Uiso calc PR 0.36(2) A 2 H
C11 0.0374(4) 0.7819(3) 0.9679(3) 0.0389(10) Uani d . 1 . . C
H11 -0.0275 0.8174 0.9287 0.047 Uiso calc R 1 A . H
C12 0.0133(4) 0.7980(3) 1.0805(3) 0.0373(9) Uani d . 1 A . C
H12 0.0919 0.7760 1.1162 0.045 Uiso calc R 1 . . H
C13 -0.1040(4) 0.7463(3) 1.1263(3) 0.0458(11) Uani d . 1 . . C
H13A -0.1843 0.7672 1.0937 0.055 Uiso calc R 1 A . H
H13B -0.0948 0.6792 1.1147 0.055 Uiso calc R 1 . . H
C14 -0.1129(4) 0.7650(3) 1.2377(3) 0.0396(10) Uani d . 1 A . C
C15 -0.0334(4) 0.7181(3) 1.3045(5) 0.0587(11) Uani d . 1 . . C
H15 0.0215 0.6702 1.2816 0.070 Uiso calc R 1 A . H
C16 -0.0346(6) 0.7418(5) 1.4057(4) 0.0787(18) Uani d . 1 A . C
H16 0.0215 0.7109 1.4502 0.094 Uiso calc R 1 . . H
C17 -0.1151(7) 0.8083(5) 1.4400(5) 0.085(2) Uani d . 1 . . C
H17 -0.1147 0.8235 1.5082 0.102 Uiso calc R 1 A . H
C18 -0.1980(7) 0.8543(4) 1.3764(5) 0.076(2) Uani d . 1 A . C
H18 -0.2548 0.9002 1.4010 0.092 Uiso calc R 1 . . H
C19 -0.1971(5) 0.8322(3) 1.2743(3) 0.0532(14) Uani d . 1 . . C
H19 -0.2539 0.8633 1.2305 0.064 Uiso calc R 1 A . H
C20 0.0710(5) 0.9553(4) 1.1584(4) 0.0568(13) Uani d . 1 . . C
H20 0.1423 0.9360 1.1971 0.068 Uiso calc R 1 . . H
C21 -0.0732(5) 1.0339(3) 1.0920(4) 0.0547(12) Uani d . 1 . . C
H21 -0.1251 1.0853 1.0745 0.066 Uiso calc R 1 . . H
C22 0.1710(7) 0.8947(5) 0.8841(5) 0.098(2) Uani d . 1 . . C
H22A 0.1264 0.8816 0.8218 0.146 Uiso calc R 1 A . H
H22B 0.2614 0.9097 0.8705 0.146 Uiso calc R 1 . . H
H22C 0.1296 0.9472 0.9169 0.146 Uiso calc R 1 . . H

loop_
_atom_site_aniso_label
_atom_site_aniso_U_11
_atom_site_aniso_U_22
_atom_site_aniso_U_33
_atom_site_aniso_U_12
_atom_site_aniso_U_13
_atom_site_aniso_U_23
Fe1 0.0481(3) 0.0383(3) 0.0315(2) 0.0011(3) 0.0045(4) -0.0012(4)
N1 0.0404(17) 0.040(2) 0.0302(17) -0.0034(16) -0.0018(14) -0.0024(16)
N2 0.054(2) 0.040(2) 0.058(2) 0.0012(18) -0.0125(18) -0.006(2)
N3 0.085(3) 0.043(3) 0.069(3) -0.009(2) -0.012(2) -0.018(2)
O1 0.0612(19) 0.054(2) 0.0542(19) -0.0144(16) 0.0148(15) 0.0048(17)
C1 0.046(3) 0.041(3) 0.025(2) -0.003(2) 0.0054(19) -0.001(2)
C2 0.049(3) 0.049(3) 0.034(2) 0.009(2) 0.001(2) 0.002(2)
C3 0.075(4) 0.036(3) 0.045(3) 0.014(2) 0.008(3) 0.007(2)
C4 0.061(3) 0.039(3) 0.048(3) -0.010(2) 0.015(2) -0.003(2)
C5 0.045(3) 0.045(3) 0.038(2) 0.003(2) 0.008(2) -0.005(2)
C6 0.077(6) 0.064(7) 0.052(6) -0.003(5) 0.001(4) 0.013(5)
C7 0.084(6) 0.052(6) 0.051(5) -0.013(5) 0.030(5) 0.001(4)
C8 0.067(5) 0.063(8) 0.051(5) -0.001(5) 0.022(4) -0.009(5)
C9 0.088(8) 0.066(6) 0.045(5) 0.005(5) -0.005(5) -0.018(5)
C10 0.076(7) 0.072(6) 0.037(5) 0.005(5) -0.018(5) 0.006(5)
C6' 0.062(9) 0.051(9) 0.041(8) 0.001(7) 0.000(6) 0.014(7)
C7' 0.074(9) 0.063(10) 0.058(8) -0.015(7) 0.016(7) 0.002(8)
C8' 0.047(8) 0.045(7) 0.037(7) 0.002(7) 0.014(6) -0.015(6)
C9' 0.048(8) 0.065(9) 0.027(7) 0.000(7) 0.000(5) -0.010(6)
C10' 0.074(11) 0.062(9) 0.049(10) 0.014(8) -0.001(8) 0.004(7)
C11 0.046(3) 0.036(2) 0.035(2) 0.003(2) 0.0018(19) 0.0003(18)
C12 0.046(2) 0.033(2) 0.033(2) -0.0002(18) -0.0005(18) 0.0017(18)
C13 0.052(3) 0.044(3) 0.042(2) -0.006(2) -0.002(2) 0.003(2)
C14 0.046(2) 0.035(2) 0.038(2) -0.005(2) 0.010(2) -0.0001(19)
C15 0.063(3) 0.068(3) 0.045(2) 0.010(2) 0.007(3) 0.009(4)
C16 0.083(4) 0.114(5) 0.039(3) -0.030(4) -0.008(3) 0.011(3)
C17 0.110(5) 0.096(5) 0.051(3) -0.056(5) 0.035(4) -0.029(4)
C18 0.089(5) 0.050(3) 0.090(5) -0.014(3) 0.052(4) -0.019(3)
C19 0.053(3) 0.040(3) 0.066(4) 0.003(2) 0.018(2) 0.002(2)
C20 0.060(3) 0.061(3) 0.050(3) -0.012(3) -0.013(2) -0.010(2)
C21 0.064(3) 0.041(3) 0.060(3) 0.003(2) 0.004(3) -0.003(2)
C22 0.139(6) 0.082(4) 0.072(4) -0.049(4) 0.008(4) 0.025(4)

loop_
_atom_type_symbol
_atom_type_description
_atom_type_scat_dispersion_real
_atom_type_scat_dispersion_imag
_atom_type_scat_source
C C 0.0033 0.0016 'International Tables Vol C Tables 4.2.6.8 and 6.1.1.4'
H H 0.0000 0.0000 'International Tables Vol C Tables 4.2.6.8 and 6.1.1.4'
N N 0.0061 0.0033 'International Tables Vol C Tables 4.2.6.8 and 6.1.1.4'
O O 0.0106 0.0060 'International Tables Vol C Tables 4.2.6.8 and 6.1.1.4'
Fe Fe 0.3463 0.8444 'International Tables Vol C Tables 4.2.6.8 and 6.1.1.4'

loop_
_geom_angle_atom_site_label_1
_geom_angle_atom_site_label_2
_geom_angle_atom_site_label_3
_geom_angle
_geom_angle_publ_flag
C7' Fe1 C9 56.40(15) ?
C7' Fe1 C6' 41.49(11) ?
C9 Fe1 C6' 66.55(17) ?
C7' Fe1 C8 23.38(7) ?
C9 Fe1 C8 40.51(11) ?
C6' Fe1 C8 59.22(15) ?
C7' Fe1 C5 155.7(4) ?
C9 Fe1 C5 138.5(4) ?
C6' Fe1 C5 119.1(3) ?
C8 Fe1 C5 178.1(2) ?
C7' Fe1 C4 163.1(4) ?
C9 Fe1 C4 113.6(3) ?
C6' Fe1 C4 152.0(3) ?
C8 Fe1 C4 140.2(4) ?
C5 Fe1 C4 40.90(18) ?
C7' Fe1 C10 68.12(17) ?
C9 Fe1 C10 40.44(11) ?
C6' Fe1 C10 46.08(12) ?
C8 Fe1 C10 67.78(17) ?
C5 Fe1 C10 110.4(3) ?
C4 Fe1 C10 114.4(2) ?
C7' Fe1 C3 128.0(3) ?
C9 Fe1 C3 115.9(2) ?
C6' Fe1 C3 167.2(3) ?
C8 Fe1 C3 113.6(3) ?
C5 Fe1 C3 68.2(2) ?
C4 Fe1 C3 40.22(18) ?
C10 Fe1 C3 144.1(3) ?
C7' Fe1 C8' 41.25(11) ?
C9 Fe1 C8' 24.91(7) ?
C6' Fe1 C8' 69.17(17) ?
C8 Fe1 C8' 19.19(5) ?
C5 Fe1 C8' 160.7(5) ?
C4 Fe1 C8' 123.8(4) ?
C10 Fe1 C8' 61.20(16) ?
C3 Fe1 C8' 107.5(2) ?
C7' Fe1 C1 122.3(4) ?
C9 Fe1 C1 175.5(3) ?
C6' Fe1 C1 109.5(2) ?
C8 Fe1 C1 139.9(4) ?
C5 Fe1 C1 40.85(18) ?
C4 Fe1 C1 68.73(19) ?
C10 Fe1 C1 135.3(3) ?
C3 Fe1 C1 68.4(2) ?
C8' Fe1 C1 157.0(5) ?
C7' Fe1 C2 111.1(2) ?
C9 Fe1 C2 143.5(3) ?
C6' Fe1 C2 130.1(3) ?
C8 Fe1 C2 113.6(3) ?
C5 Fe1 C2 68.07(19) ?
C4 Fe1 C2 67.8(2) ?
C10 Fe1 C2 175.1(3) ?
C3 Fe1 C2 40.32(19) ?
C8' Fe1 C2 121.7(3) ?
C1 Fe1 C2 40.61(17) yes
C7' Fe1 C7 16.9 ?
C9 Fe1 C7 67.63(17) ?
C6' Fe1 C7 29.24(8) ?
C8 Fe1 C7 40.10(11) ?
C5 Fe1 C7 138.9(4) ?
C4 Fe1 C7 178.3(2) ?
C10 Fe1 C7 67.28(17) ?
C3 Fe1 C7 138.4(3) ?
C8' Fe1 C7 56.91(15) ?
C1 Fe1 C7 110.1(3) ?
C2 Fe1 C7 110.5(2) ?
C20 N1 N2 107.8(4) ?
C20 N1 C12 131.4(4) ?
N2 N1 C12 120.8(3) ?
C21 N2 N1 102.7(4) ?
C20 N3 C21 102.1(4) ?
C22 O1 C11 116.0(4) ?
C2 C1 C5 106.9(4) ?
C2 C1 C11 126.3(4) yes
C5 C1 C11 126.6(4) ?
C2 C1 Fe1 70.0(2) ?
C5 C1 Fe1 69.0(3) ?
C11 C1 Fe1 130.0(3) ?
C3 C2 C1 108.5(4) ?
C3 C2 Fe1 69.5(3) ?
C1 C2 Fe1 69.4(3) yes
C3 C2 H2 125.8 ?
C1 C2 H2 125.8 ?
Fe1 C2 H2 126.9 ?
C4 C3 C2 108.3(4) ?
C4 C3 Fe1 69.5(3) ?
C2 C3 Fe1 70.2(3) ?
C4 C3 H3 125.9 ?
C2 C3 H3 125.9 ?
Fe1 C3 H3 126.0 ?
C3 C4 C5 108.1(4) ?
C3 C4 Fe1 70.3(3) ?
C5 C4 Fe1 69.5(3) ?
C3 C4 H4 125.9 ?
C5 C4 H4 125.9 ?
Fe1 C4 H4 125.9 ?
C4 C5 C1 108.2(4) ?
C4 C5 Fe1 69.6(3) ?
C1 C5 Fe1 70.2(3) ?
C4 C5 H5 125.9 ?
C1 C5 H5 125.9 ?
Fe1 C5 H5 125.9 ?
C7 C6 C10 108.0 ?
C7 C6 Fe1 69.96(18) ?
C10 C6 Fe1 69.08(19) ?
C7 C6 H6 126.0 ?
C10 C6 H6 126.0 ?
Fe1 C6 H6 126.5 ?
C6 C7 C8 108.0 ?
C6 C7 Fe1 70.24(18) ?
C8 C7 Fe1 68.94(19) ?
C6 C7 H7 126.0 ?
C8 C7 H7 126.0 ?
Fe1 C7 H7 126.4 ?
C9 C8 C7 108.0 ?
C9 C8 Fe1 69.26(19) ?
C7 C8 Fe1 70.96(19) ?
C9 C8 H8 126.0 ?
C7 C8 H8 126.0 ?
Fe1 C8 H8 125.4 ?
C10 C9 C8 108.0 ?
C10 C9 Fe1 70.49(18) ?
C8 C9 Fe1 70.23(18) ?
C10 C9 H9 126.0 ?
C8 C9 H9 126.0 ?
Fe1 C9 H9 124.9 ?
C9 C10 C6 108.0 ?
C9 C10 Fe1 69.06(19) ?
C6 C10 Fe1 70.91(19) ?
C9 C10 H10 126.0 ?
C6 C10 H10 126.0 ?
Fe1 C10 H10 125.6 ?
C10' C6' C7' 108.0 ?
C10' C6' Fe1 71.50(19) ?
C7' C6' Fe1 68.59(18) ?
C10' C6' H6' 126.0 ?
C7' C6' H6' 126.0 ?
Fe1 C6' H6' 125.5 ?
C6' C7' C8' 108.0 ?
C6' C7' Fe1 69.92(19) ?
C8' C7' Fe1 70.9(2) ?
C6' C7' H7' 126.0 ?
C8' C7' H7' 126.0 ?
Fe1 C7' H7' 124.8 ?
C9' C8' C7' 108.0 ?
C9' C8' Fe1 71.35(18) ?
C7' C8' Fe1 67.89(19) ?
C9' C8' H8' 126.0 ?
C7' C8' H8' 126.0 ?
Fe1 C8' H8' 126.3 ?
C8' C9' C10' 108.0 ?
C8' C9' Fe1 68.25(17) ?
C10' C9' Fe1 69.43(18) ?
C8' C9' H9' 126.0 ?
C10' C9' H9' 126.0 ?
Fe1 C9' H9' 127.9 ?
C6' C10' C9' 108.0 ?
C6' C10' Fe1 67.74(19) ?
C9' C10' Fe1 70.43(19) ?
C6' C10' H10' 126.0 ?
C9' C10' H10' 126.0 ?
Fe1 C10' H10' 127.4 ?
O1 C11 C1 110.1(3) yes
O1 C11 C12 107.0(3) yes
C1 C11 C12 111.3(3) ?
O1 C11 H11 109.4 ?
C1 C11 H11 109.4 ?
C12 C11 H11 109.4 ?
N1 C12 C13 110.2(3) ?
N1 C12 C11 109.0(3) yes
C13 C12 C11 116.2(4) ?
N1 C12 H12 107.0 ?
C13 C12 H12 107.0 ?
C11 C12 H12 107.0 ?
C14 C13 C12 110.7(4) yes
C14 C13 H13A 109.5 ?
C12 C13 H13A 109.5 ?
C14 C13 H13B 109.5 ?
C12 C13 H13B 109.5 ?
H13A C13 H13B 108.1 ?
C15 C14 C19 118.6(4) ?
C15 C14 C13 120.9(4) yes
C19 C14 C13 120.5(4) ?
C14 C15 C16 120.2(5) ?
C14 C15 H15 119.9 ?
C16 C15 H15 119.9 ?
C17 C16 C15 120.6(6) ?
C17 C16 H16 119.7 ?
C15 C16 H16 119.7 ?
C16 C17 C18 120.7(6) ?
C16 C17 H17 119.6 ?
C18 C17 H17 119.6 ?
C17 C18 C19 119.5(6) ?
C17 C18 H18 120.3 ?
C19 C18 H18 120.3 ?
C14 C19 C18 120.4(5) ?
C14 C19 H19 119.8 ?
C18 C19 H19 119.8 ?
N3 C20 N1 112.2(4) yes
N3 C20 H20 123.9 ?
N1 C20 H20 123.9 ?
N2 C21 N3 115.2(4) ?
N2 C21 H21 122.4 ?
N3 C21 H21 122.4 ?
O1 C22 H22A 109.5 ?
O1 C22 H22B 109.5 ?
H22A C22 H22B 109.5 ?
O1 C22 H22C 109.5 ?
H22A C22 H22C 109.5 ?
H22B C22 H22C 109.5 ?

loop_
_geom_bond_atom_site_label_1
_geom_bond_atom_site_label_2
_geom_bond_distance
_geom_bond_publ_flag
Fe1 C7' 2.002(4) ?
Fe1 C9 2.014(5) yes
Fe1 C6' 2.019(5) ?
Fe1 C8 2.026(4) ?
Fe1 C5 2.027(5) ?
Fe1 C4 2.030(4) ?
Fe1 C10 2.032(5) ?
Fe1 C3 2.040(5) ?
Fe1 C8' 2.041(5) ?
Fe1 C1 2.043(4) yes
Fe1 C2 2.050(4) ?
Fe1 C7 2.052(5) ?
N1 C20 1.324(5) yes
N1 N2 1.351(5) yes
N1 C12 1.453(5) yes
N2 C21 1.306(6) yes
N3 C20 1.295(6) yes
N3 C21 1.332(6) yes
O1 C22 1.392(6) ?
O1 C11 1.410(5) yes
C1 C2 1.420(6) ?
C1 C5 1.421(6) ?
C1 C11 1.501(6) yes
C2 C3 1.410(7) yes
C2 H2 0.9300 yes
C3 C4 1.399(6) ?
C3 H3 0.9300 ?
C4 C5 1.417(6) ?
C4 H4 0.9300 ?
C5 H5 0.9300 ?
C6 C7 1.399(4) yes
C6 C10 1.399(4) ?
C6 H6 0.9300 ?
C7 C8 1.399(4) ?
C7 H7 0.9300 ?
C8 C9 1.399(4) ?
C8 H8 0.9300 ?
C9 C10 1.399(3) ?
C9 H9 0.9300 ?
C10 H10 0.9300 ?
C6' C10' 1.424(4) ?
C6' C7' 1.424(4) ?
C6' H6' 0.9300 ?
C7' C8' 1.424(4) ?
C7' H7' 0.9300 ?
C8' C9' 1.424(4) ?
C8' H8' 0.9300 ?
C9' C10' 1.424(4) ?
C9' H9' 0.9300 ?
C10' H10' 0.9300 ?
C11 C12 1.531(5) yes
C11 H11 0.9800 ?
C12 C13 1.526(6) yes
C12 H12 0.9800 ?
C13 C14 1.505(6) yes
C13 H13A 0.9700 ?
C13 H13B 0.9700 ?
C14 C15 1.371(6) yes
C14 C19 1.371(6) yes
C15 C16 1.385(8) yes
C15 H15 0.9300 ?
C16 C17 1.330(9) ?
C16 H16 0.9300 ?
C17 C18 1.360(9) ?
C17 H17 0.9300 ?
C18 C19 1.390(8) ?
C18 H18 0.9300 ?
C19 H19 0.9300 ?
C20 H20 0.9300 ?
C21 H21 0.9300 ?
C22 H22A 0.9600 ?
C22 H22B 0.9600 ?
C22 H22C 0.9600 ?

loop_
_geom_torsion_atom_site_label_1
_geom_torsion_atom_site_label_2
_geom_torsion_atom_site_label_3
_geom_torsion_atom_site_label_4
_geom_torsion
_geom_torsion_publ_flag
C20 N1 N2 C21 0.5(5) yes
C12 N1 N2 C21 178.2(4) yes
C7' Fe1 C1 C2 -85.3(4) ?
C9 Fe1 C1 C2 -157(5) ?
C6' Fe1 C1 C2 -129.5(4) ?
C8 Fe1 C1 C2 -64.6(5) ?
C5 Fe1 C1 C2 118.2(4) ?
C4 Fe1 C1 C2 80.3(3) ?
C10 Fe1 C1 C2 -176.0(4) ?
C3 Fe1 C1 C2 37.0(3) ?
C8' Fe1 C1 C2 -47.2(8) ?
C7 Fe1 C1 C2 -98.4(4) ?
C7' Fe1 C1 C5 156.5(4) ?
C9 Fe1 C1 C5 84(5) ?
C6' Fe1 C1 C5 112.3(4) ?
C8 Fe1 C1 C5 177.3(4) yes
C4 Fe1 C1 C5 -37.8(3) ?
C10 Fe1 C1 C5 65.8(5) ?
C3 Fe1 C1 C5 -81.2(3) ?
C8' Fe1 C1 C5 -165.3(6) ?
C2 Fe1 C1 C5 -118.2(4) ?
C7 Fe1 C1 C5 143.4(5) yes
C7' Fe1 C1 C11 35.8(5) ?
C9 Fe1 C1 C11 -36(5) ?
C6' Fe1 C1 C11 -8.4(5) ?
C8 Fe1 C1 C11 56.5(6) ?
C5 Fe1 C1 C11 -120.7(5) ?
C4 Fe1 C1 C11 -158.6(4) ?
C10 Fe1 C1 C11 -54.9(5) ?
C3 Fe1 C1 C11 158.1(5) ?
C8' Fe1 C1 C11 73.9(8) ?
C2 Fe1 C1 C11 121.1(5) ?
C7 Fe1 C1 C11 22.7(5) ?
C5 C1 C2 C3 0.7(5) yes
C11 C1 C2 C3 175.8(4) ?
Fe1 C1 C2 C3 -58.7(3) ?
C5 C1 C2 Fe1 59.3(3) ?
C11 C1 C2 Fe1 -125.6(4) ?
C7' Fe1 C2 C3 -124.4(5) ?
C9 Fe1 C2 C3 -62.8(6) ?
C6' Fe1 C2 C3 -168.0(4) ?
C8 Fe1 C2 C3 -99.3(5) ?
C5 Fe1 C2 C3 81.7(3) ?
C4 Fe1 C2 C3 37.4(3) ?
C10 Fe1 C2 C3 155(3) ?
C8' Fe1 C2 C3 -79.6(6) ?
C1 Fe1 C2 C3 120.1(4) ?
C7 Fe1 C2 C3 -142.6(5) ?
C7' Fe1 C2 C1 115.4(5) ?
C9 Fe1 C2 C1 177.1(5) ?
C6' Fe1 C2 C1 71.8(5) ?
C8 Fe1 C2 C1 140.6(5) ?
C5 Fe1 C2 C1 -38.4(3) ?
C4 Fe1 C2 C1 -82.7(3) ?
C10 Fe1 C2 C1 35(3) ?
C3 Fe1 C2 C1 -120.1(4) ?
C8' Fe1 C2 C1 160.3(5) ?
C7 Fe1 C2 C1 97.3(5) ?
C1 C2 C3 C4 -0.6(5) ?
Fe1 C2 C3 C4 -59.2(3) ?
C1 C2 C3 Fe1 58.6(3) ?
C7' Fe1 C3 C4 -163.0(5) ?
C9 Fe1 C3 C4 -96.6(5) ?
C6' Fe1 C3 C4 165.1(11) ?
C8 Fe1 C3 C4 -141.4(5) ?
C5 Fe1 C3 C4 38.0(3) ?
C10 Fe1 C3 C4 -57.1(6) ?
C8' Fe1 C3 C4 -121.9(6) ?
C1 Fe1 C3 C4 82.1(3) ?
C2 Fe1 C3 C4 119.4(4) ?
C7 Fe1 C3 C4 178.5(5) ?
C7' Fe1 C3 C2 77.6(6) ?
C9 Fe1 C3 C2 144.0(5) ?
C6' Fe1 C3 C2 45.7(12) ?
C8 Fe1 C3 C2 99.2(5) ?
C5 Fe1 C3 C2 -81.4(3) ?
C4 Fe1 C3 C2 -119.4(4) ?
C10 Fe1 C3 C2 -176.5(5) ?
C8' Fe1 C3 C2 118.7(6) ?
C1 Fe1 C3 C2 -37.2(3) ?
C7 Fe1 C3 C2 59.1(6) ?
C2 C3 C4 C5 0.3(6) ?
Fe1 C3 C4 C5 -59.4(3) ?
C2 C3 C4 Fe1 59.7(3) ?
C7' Fe1 C4 C3 52.4(9) ?
C9 Fe1 C4 C3 102.8(5) ?
C6' Fe1 C4 C3 -173.0(5) ?
C8 Fe1 C4 C3 63.3(6) ?
C5 Fe1 C4 C3 -119.1(4) ?
C10 Fe1 C4 C3 147.3(4) ?
C8' Fe1 C4 C3 76.8(5) ?
C1 Fe1 C4 C3 -81.4(3) ?
C2 Fe1 C4 C3 -37.5(3) ?
C7 Fe1 C4 C3 -37(15) ?
C7' Fe1 C4 C5 171.6(8) ?
C9 Fe1 C4 C5 -138.0(4) ?
C6' Fe1 C4 C5 -53.9(6) ?
C8 Fe1 C4 C5 -177.6(5) ?
C10 Fe1 C4 C5 -93.6(4) ?
C3 Fe1 C4 C5 119.1(4) ?
C8' Fe1 C4 C5 -164.1(5) ?
C1 Fe1 C4 C5 37.8(3) ?
C2 Fe1 C4 C5 81.6(3) ?
C7 Fe1 C4 C5 83(15) ?
C3 C4 C5 C1 0.1(5) ?
Fe1 C4 C5 C1 -59.8(3) ?
C3 C4 C5 Fe1 59.9(3) ?
C2 C1 C5 C4 -0.5(5) ?
C11 C1 C5 C4 -175.6(4) yes
Fe1 C1 C5 C4 59.5(3) ?
C2 C1 C5 Fe1 -60.0(3) ?
C11 C1 C5 Fe1 125.0(4) ?
C7' Fe1 C5 C4 -174.1(5) ?
C9 Fe1 C5 C4 67.6(4) ?
C6' Fe1 C5 C4 154.3(4) ?
C8 Fe1 C5 C4 126(14) ?
C10 Fe1 C5 C4 104.0(4) ?
C3 Fe1 C5 C4 -37.4(3) ?
C8' Fe1 C5 C4 43.4(8) ?
C1 Fe1 C5 C4 -119.2(4) ?
C2 Fe1 C5 C4 -81.0(3) ?
C7 Fe1 C5 C4 -177.5(4) ?
C7' Fe1 C5 C1 -54.8(7) ?
C9 Fe1 C5 C1 -173.2(3) ?
C6' Fe1 C5 C1 -86.5(4) ?
C8 Fe1 C5 C1 -115(14) ?
C4 Fe1 C5 C1 119.2(4) ?
C10 Fe1 C5 C1 -136.8(4) ?
C3 Fe1 C5 C1 81.8(3) ?
C8' Fe1 C5 C1 162.6(6) ?
C2 Fe1 C5 C1 38.2(3) ?
C7 Fe1 C5 C1 -58.3(5) ?
C7' Fe1 C6 C7 -17.4 ?
C9 Fe1 C6 C7 -81.51(13) ?
C6' Fe1 C6 C7 0.8 ?
C8 Fe1 C6 C7 -37.48(8) ?
C5 Fe1 C6 C7 143.3(5) ?
C4 Fe1 C6 C7 178.2(5) ?
C10 Fe1 C6 C7 -119.45(11) ?
C3 Fe1 C6 C7 67(4) ?
C8' Fe1 C6 C7 -56.24(12) ?
C1 Fe1 C6 C7 99.9(4) ?
C2 Fe1 C6 C7 63.7(4) ?
C7' Fe1 C6 C10 102.05(13) ?
C9 Fe1 C6 C10 37.93(9) ?
C6' Fe1 C6 C10 120.27(9) ?
C8 Fe1 C6 C10 81.97(14) ?
C5 Fe1 C6 C10 -97.3(5) ?
C4 Fe1 C6 C10 -62.3(5) ?
C3 Fe1 C6 C10 -174(4) ?
C8' Fe1 C6 C10 63.20(13) ?
C1 Fe1 C6 C10 -140.7(4) ?
C2 Fe1 C6 C10 -176.8(4) ?
C7 Fe1 C6 C10 119.45(11) ?
C10 C6 C7 C8 0.0 ?
Fe1 C6 C7 C8 58.8(2) ?
C10 C6 C7 Fe1 -58.8(2) ?
C7' Fe1 C7 C6 126.68(10) ?
C9 Fe1 C7 C6 81.32(13) ?
C6' Fe1 C7 C6 -0.3 ?
C8 Fe1 C7 C6 119.35(12) ?
C5 Fe1 C7 C6 -58.2(4) ?
C4 Fe1 C7 C6 -139(15) ?
C10 Fe1 C7 C6 37.36(8) ?
C3 Fe1 C7 C6 -174.3(4) ?
C8' Fe1 C7 C6 106.84(13) ?
C1 Fe1 C7 C6 -94.5(4) ?
C2 Fe1 C7 C6 -137.9(3) ?
C7' Fe1 C7 C8 7.3 ?
C9 Fe1 C7 C8 -38.03(9) ?
C6' Fe1 C7 C8 -119.66(11) ?
C5 Fe1 C7 C8 -177.5(5) ?
C4 Fe1 C7 C8 102(15) ?
C10 Fe1 C7 C8 -81.99(14) ?
C3 Fe1 C7 C8 66.4(4) ?
C8' Fe1 C7 C8 -12.5 ?
C1 Fe1 C7 C8 146.2(4) ?
C2 Fe1 C7 C8 102.7(4) ?
C6 C7 C8 C9 0.0 ?
Fe1 C7 C8 C9 59.60(19) ?
C6 C7 C8 Fe1 -59.60(19) ?
C7' Fe1 C8 C9 -124.08(10) ?
C6' Fe1 C8 C9 -89.10(12) ?
C5 Fe1 C8 C9 -60(15) ?
C4 Fe1 C8 C9 63.8(4) ?
C10 Fe1 C8 C9 -38.05(9) ?
C3 Fe1 C8 C9 102.9(3) ?
C8' Fe1 C8 C9 27.8 ?
C1 Fe1 C8 C9 -173.0(4) ?
C2 Fe1 C8 C9 147.1(3) ?
C7 Fe1 C8 C9 -118.70(11) ?
C7' Fe1 C8 C7 -5.4 ?
C9 Fe1 C8 C7 118.70(11) ?
C6' Fe1 C8 C7 29.61(6) ?
C5 Fe1 C8 C7 58(15) ?
C4 Fe1 C8 C7 -177.5(4) ?
C10 Fe1 C8 C7 80.65(13) ?
C3 Fe1 C8 C7 -138.4(3) ?
C8' Fe1 C8 C7 146.48(9) ?
C1 Fe1 C8 C7 -54.3(4) ?
C2 Fe1 C8 C7 -94.2(3) ?
C7 C8 C9 C10 0.0 ?
Fe1 C8 C9 C10 60.67(19) ?
C7 C8 C9 Fe1 -60.67(19) ?
C7' Fe1 C9 C10 -95.16(13) ?
C6' Fe1 C9 C10 -48.96(9) ?
C8 Fe1 C9 C10 -118.40(12) ?
C5 Fe1 C9 C10 59.1(5) ?
C4 Fe1 C9 C10 100.4(4) ?
C3 Fe1 C9 C10 144.9(4) ?
C8' Fe1 C9 C10 -139.73(10) ?
C1 Fe1 C9 C10 -20(5) ?
C2 Fe1 C9 C10 -175.3(4) ?
C7 Fe1 C9 C10 -80.74(13) ?
C7' Fe1 C9 C8 23.2 ?
C6' Fe1 C9 C8 69.45(12) ?
C5 Fe1 C9 C8 177.5(5) ?
C4 Fe1 C9 C8 -141.2(4) ?
C10 Fe1 C9 C8 118.40(12) ?
C3 Fe1 C9 C8 -96.7(4) ?
C8' Fe1 C9 C8 -21.3 ?
C1 Fe1 C9 C8 98(5) ?
C2 Fe1 C9 C8 -56.9(4) ?
C7 Fe1 C9 C8 37.66(8) ?
C8 C9 C10 C6 0.0 ?
Fe1 C9 C10 C6 60.5(2) ?
C8 C9 C10 Fe1 -60.50(19) ?
C7 C6 C10 C9 0.0 ?
Fe1 C6 C10 C9 -59.34(18) ?
C7 C6 C10 Fe1 59.34(18) ?
C7' Fe1 C10 C9 63.36(12) ?
C6' Fe1 C10 C9 106.15(12) ?
C8 Fe1 C10 C9 38.11(9) ?
C5 Fe1 C10 C9 -142.7(5) ?
C4 Fe1 C10 C9 -98.5(5) ?
C3 Fe1 C10 C9 -61.9(5) ?
C8' Fe1 C10 C9 18.1 ?
C1 Fe1 C10 C9 177.8(5) ?
C2 Fe1 C10 C9 146(3) ?
C7 Fe1 C10 C9 81.67(13) ?
C7' Fe1 C10 C6 -55.48(11) ?
C9 Fe1 C10 C6 -118.85(11) ?
C6' Fe1 C10 C6 -12.7 ?
C8 Fe1 C10 C6 -80.74(13) ?
C5 Fe1 C10 C6 98.5(5) ?
C4 Fe1 C10 C6 142.7(4) ?
C3 Fe1 C10 C6 179.2(5) ?
C8' Fe1 C10 C6 -100.75(13) ?
C1 Fe1 C10 C6 58.9(5) ?
C2 Fe1 C10 C6 27(3) ?
C7 Fe1 C10 C6 -37.18(9) ?
C7' Fe1 C6' C10' 118.77(12) ?
C9 Fe1 C6' C10' 53.61(10) ?
C8 Fe1 C6' C10' 98.68(14) ?
C5 Fe1 C6' C10' -80.3(5) ?
C4 Fe1 C6' C10' -43.0(7) ?
C10 Fe1 C6' C10' 10.8 ?
C3 Fe1 C6' C10' 157.7(11) ?
C8' Fe1 C6' C10' 80.40(14) ?
C1 Fe1 C6' C10' -124.1(4) ?
C2 Fe1 C6' C10' -165.1(4) ?
C7 Fe1 C6' C10' 139.33(10) ?
C9 Fe1 C6' C7' -65.15(11) ?
C8 Fe1 C6' C7' -20.1 ?
C5 Fe1 C6' C7' 161.0(5) ?
C4 Fe1 C6' C7' -161.8(7) ?
C10 Fe1 C6' C7' -107.93(12) ?
C3 Fe1 C6' C7' 38.9(11) ?
C8' Fe1 C6' C7' -38.37(8) ?
C1 Fe1 C6' C7' 117.2(5) ?
C2 Fe1 C6' C7' 76.2(4) ?
C7 Fe1 C6' C7' 20.6 ?
C10' C6' C7' C8' 0.0 ?
Fe1 C6' C7' C8' 60.9(2) ?
C10' C6' C7' Fe1 -60.9(2) ?
C9 Fe1 C7' C6' 91.73(12) ?
C8 Fe1 C7' C6' 131.97(9) ?
C5 Fe1 C7' C6' -43.8(7) ?
C4 Fe1 C7' C6' 149.6(8) ?
C10 Fe1 C7' C6' 47.61(9) ?
C3 Fe1 C7' C6' -169.8(3) ?
C8' Fe1 C7' C6' 118.37(11) ?
C1 Fe1 C7' C6' -83.1(4) ?
C2 Fe1 C7' C6' -127.2(3) ?
C7 Fe1 C7' C6' -36.08(6) ?
C9 Fe1 C7' C8' -26.64(5) ?
C6' Fe1 C7' C8' -118.37(11) ?
C8 Fe1 C7' C8' 13.6 ?
C5 Fe1 C7' C8' -162.2(7) ?
C4 Fe1 C7' C8' 31.3(8) ?
C10 Fe1 C7' C8' -70.76(13) ?
C3 Fe1 C7' C8' 71.8(4) ?
C1 Fe1 C7' C8' 158.5(4) ?
C2 Fe1 C7' C8' 114.5(4) ?
C7 Fe1 C7' C8' -154.45(7) ?
C6' C7' C8' C9' 0.0 ?
Fe1 C7' C8' C9' 60.34(19) ?
C6' C7' C8' Fe1 -60.33(19) ?
C7' Fe1 C8' C9' -119.28(11) ?
C9 Fe1 C8' C9' -1.7 ?
C6' Fe1 C8' C9' -80.69(13) ?
C8 Fe1 C8' C9' -135.78(9) ?
C5 Fe1 C8' C9' 38.4(7) ?
C4 Fe1 C8' C9' 71.2(3) ?
C10 Fe1 C8' C9' -30.31(7) ?
C3 Fe1 C8' C9' 112.4(4) ?
C1 Fe1 C8' C9' -171.6(6) ?
C2 Fe1 C8' C9' 154.3(3) ?
C7 Fe1 C8' C9' -110.65(12) ?
C9 Fe1 C8' C7' 117.56(10) ?
C6' Fe1 C8' C7' 38.59(9) ?
C8 Fe1 C8' C7' -16.5 ?
C5 Fe1 C8' C7' 157.7(7) ?
C4 Fe1 C8' C7' -169.5(3) ?
C10 Fe1 C8' C7' 88.97(13) ?
C3 Fe1 C8' C7' -128.3(4) ?
C1 Fe1 C8' C7' -52.3(5) ?
C2 Fe1 C8' C7' -86.5(3) ?
C7 Fe1 C8' C7' 8.6 ?
C7' C8' C9' C10' 0.0 ?
Fe1 C8' C9' C10' 58.17(19) ?
C7' C8' C9' Fe1 -58.18(19) ?
C7' Fe1 C9' C8' 38.12(9) ?
C9 Fe1 C9' C8' 2.7 ?
C6' Fe1 C9' C8' 82.87(13) ?
C8 Fe1 C9' C8' 16.2 ?
C5 Fe1 C9' C8' -165.7(4) ?
C4 Fe1 C9' C8' -125.7(4) ?
C10 Fe1 C9' C8' 120.82(11) ?
C3 Fe1 C9' C8' -84.7(4) ?
C1 Fe1 C9' C8' 169.3(8) ?
C2 Fe1 C9' C8' -56.7(5) ?
C7 Fe1 C9' C8' 53.56(12) ?
C7' Fe1 C9' C10' -82.22(14) ?
C9 Fe1 C9' C10' -117.62(9) ?
C6' Fe1 C9' C10' -37.47(9) ?
C8 Fe1 C9' C10' -104.18(13) ?
C5 Fe1 C9' C10' 73.9(4) ?
C4 Fe1 C9' C10' 114.0(4) ?
C10 Fe1 C9' C10' 0.5 ?
C3 Fe1 C9' C10' 154.9(3) ?
C8' Fe1 C9' C10' -120.34(12) ?
C1 Fe1 C9' C10' 49.0(8) ?
C2 Fe1 C9' C10' -177.0(5) ?
C7 Fe1 C9' C10' -66.78(14) ?
C7' C6' C10' C9' 0.0 ?
Fe1 C6' C10' C9' -59.11(19) ?
C7' C6' C10' Fe1 59.11(19) ?
C8' C9' C10' C6' 0.0 ?
Fe1 C9' C10' C6' 57.44(18) ?
C8' C9' C10' Fe1 -57.44(18) ?
C7' Fe1 C10' C6' -38.48(9) ?
C9 Fe1 C10' C6' -101.67(12) ?
C8 Fe1 C10' C6' -63.02(13) ?
C5 Fe1 C10' C6' 116.5(5) ?
C4 Fe1 C10' C6' 159.0(4) ?
C10 Fe1 C10' C6' -121.55(9) ?
C3 Fe1 C10' C6' -170.1(5) ?
C8' Fe1 C10' C6' -82.94(13) ?
C1 Fe1 C10' C6' 76.8(4) ?
C2 Fe1 C10' C6' 54.6(10) ?
C7 Fe1 C10' C6' -20.52(6) ?
C7' Fe1 C10' C9' 81.50(14) ?
C9 Fe1 C10' C9' 18.3 ?
C6' Fe1 C10' C9' 119.99(11) ?
C8 Fe1 C10' C9' 56.96(12) ?
C5 Fe1 C10' C9' -123.5(5) ?
C4 Fe1 C10' C9' -81.0(5) ?
C10 Fe1 C10' C9' -1.6 ?
C3 Fe1 C10' C9' -50.1(5) ?
C8' Fe1 C10' C9' 37.05(9) ?
C1 Fe1 C10' C9' -163.2(5) ?
C2 Fe1 C10' C9' 174.6(10) ?
C7 Fe1 C10' C9' 99.46(14) ?
C22 O1 C11 C1 125.7(5) ?
C22 O1 C11 C12 -113.2(5) ?
C2 C1 C11 O1 33.2(6) ?
C5 C1 C11 O1 -152.7(4) ?
Fe1 C1 C11 O1 -60.3(5) ?
C2 C1 C11 C12 -85.3(5) yes
C5 C1 C11 C12 88.8(5) yes
Fe1 C1 C11 C12 -178.9(3) yes
C20 N1 C12 C13 109.9(5) yes
N2 N1 C12 C13 -67.3(5) yes
C20 N1 C12 C11 -121.5(5) yes
N2 N1 C12 C11 61.3(5) yes
O1 C11 C12 N1 68.6(4) yes
C1 C11 C12 N1 -171.0(3) yes
O1 C11 C12 C13 -166.2(3) yes
C1 C11 C12 C13 -45.8(5) ?
N1 C12 C13 C14 -57.9(5) yes
C11 C12 C13 C14 177.6(4) yes
C12 C13 C14 C15 -79.1(5) ?
C12 C13 C14 C19 98.1(5) ?
C19 C14 C15 C16 -2.9(6) ?
C13 C14 C15 C16 174.3(5) ?
C14 C15 C16 C17 1.9(8) ?
C15 C16 C17 C18 0.1(9) ?
C16 C17 C18 C19 -0.8(9) ?
C15 C14 C19 C18 2.2(7) ?
C13 C14 C19 C18 -175.1(5) ?
C17 C18 C19 C14 -0.3(9) ?
C21 N3 C20 N1 0.2(6) yes
N2 N1 C20 N3 -0.4(6) yes
C12 N1 C20 N3 -177.9(4) yes
N1 N2 C21 N3 -0.4(6) yes
C20 N3 C21 N2 0.2(6) ?
